data_4343510
loop_
_publ_author_name
'Perfler, Lukas'
'Kahlenberg, Volker'
'Wikete, Christoph'
'Schmidmair, Daniela'
'Tribus, Martina'
'Kaindl, Reinhard'

_publ_section_title
;
 Nanoindentation, High-Temperature Behavior, and
 Crystallographic/Spectroscopic Characterization of the
 High-Refractive-Index Materials TiTa2O7 and TiNb2O7.
;
_journal_issue 14
_journal_name_full 'Inorganic chemistry'
_journal_page_first 6836
_journal_page_last 6848
_journal_paper_doi 10.1021/acs.inorgchem.5b00733
_journal_volume 54
_journal_year 2015
_chemical_formula_sum 'O7 Ta2 Ti'
_chemical_formula_weight 521.8
_chemical_name_systematic
;
 ?
;
_space_group_IT_number 12
_symmetry_cell_setting monoclinic
_symmetry_space_group_name_Hall '-I 2y'
_symmetry_space_group_name_H-M 'I 1 2/m 1'
_atom_sites_solution_primary direct
_atom_sites_solution_secondary difmap
_audit_conform_dict_location ftp://ftp.iucr.org/pub/cif_core.dic
_audit_conform_dict_name cif_core.dic
_audit_conform_dict_version 2.4
_audit_creation_date 2015-03-23T17:21:07-00:00
_audit_creation_method 'WinGX routine CIF_UPDATE'
_cell_angle_alpha 90
_cell_angle_beta 95.135(7)
_cell_angle_gamma 90
_cell_formula_units_Z 6
_cell_length_a 17.6624(12)
_cell_length_b 3.8012(3)
_cell_length_c 11.8290(9)
_cell_measurement_reflns_used 1515
_cell_measurement_temperature 293(2)
_cell_measurement_theta_max 29.008
_cell_measurement_theta_min 3.741
_cell_volume 790.99(10)
_computing_structure_refinement 'SHELXL-97 (Sheldrick, 1997)'
_computing_structure_solution 'SIR92 (Altomare et al., 1994)'
_diffrn_ambient_temperature 293(2)
_diffrn_detector 'CCD plate'
_diffrn_detector_area_resol_mean 10.3575
_diffrn_measured_fraction_theta_full 0.9915
_diffrn_measured_fraction_theta_max 0.872
_diffrn_measurement_device 'four-circle diffractometer'
_diffrn_measurement_device_type 'Xcalibur, Ruby, Gemini ultra'
_diffrn_measurement_method 'omega scans'
_diffrn_orient_matrix_UB_11 -0.0159001
_diffrn_orient_matrix_UB_12 -0.1625385
_diffrn_orient_matrix_UB_13 -0.019693
_diffrn_orient_matrix_UB_21 0.0108311
_diffrn_orient_matrix_UB_22 0.0366255
_diffrn_orient_matrix_UB_23 -0.0550986
_diffrn_orient_matrix_UB_31 0.0354383
_diffrn_orient_matrix_UB_32 -0.0840824
_diffrn_orient_matrix_UB_33 0.0141089
_diffrn_radiation_monochromator graphite
_diffrn_radiation_probe x-ray
_diffrn_radiation_type 'Mo K\a'
_diffrn_radiation_wavelength 0.71073
_diffrn_reflns_av_R_equivalents 0.0396
_diffrn_reflns_av_unetI/netI 0.0430
_diffrn_reflns_limit_h_max 24
_diffrn_reflns_limit_h_min -23
_diffrn_reflns_limit_k_max 5
_diffrn_reflns_limit_k_min -5
_diffrn_reflns_limit_l_max 15
_diffrn_reflns_limit_l_min -16
_diffrn_reflns_number 2831
_diffrn_reflns_theta_full 26.3154
_diffrn_reflns_theta_max 29.3948
_diffrn_reflns_theta_min 3.4585
_diffrn_source 'Enhance (Mo) X-ray Source'
_exptl_absorpt_coefficient_mu 42.848
_exptl_absorpt_correction_T_max 0.155
_exptl_absorpt_correction_T_min 0.022
_exptl_absorpt_correction_type analytical
_exptl_absorpt_process_details '(Clark, R. C. & Reid, J. S. (1995). Acta Cryst. A51, 887-897)'
_exptl_crystal_colour colourless
_exptl_crystal_density_diffrn 6.573
_exptl_crystal_density_method 'not measured'
_exptl_crystal_description prism
_exptl_crystal_F_000 1344
_exptl_crystal_size_max 0.2745
_exptl_crystal_size_mid 0.1102
_exptl_crystal_size_min 0.0477
_refine_diff_density_max 2.902
_refine_diff_density_min -3.195
_refine_diff_density_rms 0.505
_refine_ls_extinction_coef 0.00380(11)
_refine_ls_extinction_expression Fc^*^=kFc[1+0.001xFc^2^\l^3^/sin(2\q)]^-1/4^
_refine_ls_extinction_method SHELXL
_refine_ls_goodness_of_fit_ref 1.247
_refine_ls_hydrogen_treatment none
_refine_ls_matrix_type full
_refine_ls_number_parameters 99
_refine_ls_number_reflns 1090
_refine_ls_number_restraints 1
_refine_ls_restrained_S_all 1.247
_refine_ls_R_factor_all 0.0334
_refine_ls_R_factor_gt 0.0296
_refine_ls_shift/su_max 0.002
_refine_ls_shift/su_mean 0
_refine_ls_structure_factor_coef Fsqd
_refine_ls_weighting_details 'calc w=1/[\s^2^(Fo^2^)+(0.0169P)^2^+0.0000P] where P=(Fo^2^+2Fc^2^)/3'
_refine_ls_weighting_scheme calc
_refine_ls_wR_factor_gt 0.0626
_refine_ls_wR_factor_ref 0.0643
_reflns_number_gt 982
_reflns_number_total 1090
_reflns_threshold_expression >2sigma(I)
_cod_data_source_file ic5b00733_si_003.cif
_cod_data_source_block ta2tio7_xx3_new3_abs
_cod_depositor_comments 'Adding full bibliography for 4343509--4343510.cif.'
_cod_database_code 4343510

loop_
_symmetry_equiv_pos_as_xyz
'x, y, z'
'-x, y, -z'
'x+1/2, y+1/2, z+1/2'
'-x+1/2, y+1/2, -z+1/2'
'-x, -y, -z'
'x, -y, z'
'-x+1/2, -y+1/2, -z+1/2'
'x+1/2, -y+1/2, z+1/2'

loop_
_atom_site_label
_atom_site_type_symbol
_atom_site_fract_x
_atom_site_fract_y
_atom_site_fract_z
_atom_site_U_iso_or_equiv
_atom_site_adp_type
_atom_site_occupancy
_atom_site_symmetry_multiplicity
_atom_site_calc_flag
_atom_site_refinement_flags
Ta1 Ta 0 0 0 0.0086(2) Uani 0.994(3) 4 d SP
Ti1 Ti 0 0 0 0.0086(2) Uani 0.006(3) 4 d SP
Ta2 Ta 0.18508(2) 0 0.18151(4) 0.00794(17) Uani 0.860(2) 2 d SP
Ti2 Ti 0.18508(2) 0 0.18151(4) 0.00794(17) Uani 0.140(2) 2 d SP
Ta3 Ta 0.07848(3) 0 -0.55590(4) 0.0063(2) Uani 0.615(2) 2 d SP
Ti3 Ti 0.07848(3) 0 -0.55590(4) 0.0063(2) Uani 0.385(2) 2 d SP
Ta4 Ta 0.88803(2) 0 0.25952(4) 0.00696(17) Uani 0.8090(19) 2 d SP
Ti4 Ti 0.88803(2) 0 0.25952(4) 0.00696(17) Uani 0.1910(19) 2 d SP
Ta5 Ta 0.29323(5) 0 -0.07387(8) 0.0062(3) Uani 0.218(2) 2 d SP
Ti5 Ti 0.29323(5) 0 -0.07387(8) 0.0062(3) Uani 0.782(2) 2 d SP
O1 O 0.1732(3) 0 -0.4236(6) 0.0060(13) Uani 1 2 d S
O2 O 0.3722(3) 0 -0.2067(5) 0.0065(13) Uani 1 2 d S
O3 O 0.5969(3) 0 -0.0266(5) 0.0072(13) Uani 1 2 d S
O4 O 0.7914(3) 0 0.1734(5) 0.0088(14) Uani 1 2 d S
O5 O 0.2504(4) 0 0.0557(6) 0.0115(14) Uani 1 2 d S
O6 O 0.7100(4) 0 0.7064(6) 0.0071(13) Uani 1 2 d S
O7 O 0.8996(3) 0 -0.0838(5) 0.0105(15) Uani 1 2 d S
O8 O 0.0253(3) 0 -0.3917(6) 0.0086(14) Uani 1 2 d S
O9 O 0.8748(4) 0 0.6857(6) 0.0127(15) Uani 1 2 d S
O10 O 0.5 0 0.5 0.018(2) Uani 1 4 d S
O11 O 0.0489(4) 0 -0.1481(6) 0.0128(16) Uani 1 2 d S

loop_
_atom_site_aniso_label
_atom_site_aniso_U_11
_atom_site_aniso_U_22
_atom_site_aniso_U_33
_atom_site_aniso_U_23
_atom_site_aniso_U_13
_atom_site_aniso_U_12
Ta1 0.0082(3) 0.0062(3) 0.0111(3) 0 -0.0006(2) 0
Ti1 0.0082(3) 0.0062(3) 0.0111(3) 0 -0.0006(2) 0
Ta2 0.0082(3) 0.0031(2) 0.0120(3) 0 -0.00205(18) 0
Ti2 0.0082(3) 0.0031(2) 0.0120(3) 0 -0.00205(18) 0
Ta3 0.0071(3) 0.0034(3) 0.0082(3) 0 -0.0004(2) 0
Ti3 0.0071(3) 0.0034(3) 0.0082(3) 0 -0.0004(2) 0
Ta4 0.0098(3) 0.0031(2) 0.0083(2) 0 0.00196(18) 0
Ti4 0.0098(3) 0.0031(2) 0.0083(2) 0 0.00196(18) 0
Ta5 0.0063(5) 0.0025(5) 0.0100(5) 0 0.0012(4) 0
Ti5 0.0063(5) 0.0025(5) 0.0100(5) 0 0.0012(4) 0
O1 0.006(3) 0.002(3) 0.010(3) 0 -0.0022(25) 0
O2 0.006(3) 0.003(3) 0.010(3) 0 -0.0005(25) 0
O3 0.008(3) 0.004(3) 0.010(3) 0 0.0021(26) 0
O4 0.008(3) 0.008(3) 0.010(3) 0 -0.0004(27) 0
O5 0.013(3) 0.008(3) 0.013(3) 0 -0.003(3) 0
O6 0.007(3) 0.003(3) 0.012(3) 0 0.0006(26) 0
O7 0.006(3) 0.012(4) 0.014(4) 0 -0.002(3) 0
O8 0.007(3) 0.004(3) 0.014(3) 0 -0.002(3) 0
O9 0.018(4) 0.005(3) 0.015(3) 0 -0.002(3) 0
O10 0.029(6) 0.002(4) 0.024(6) 0 0.005(5) 0
O11 0.019(4) 0.009(4) 0.009(3) 0 -0.002(3) 0

loop_
_atom_type_symbol
_atom_type_description
_atom_type_scat_dispersion_real
_atom_type_scat_dispersion_imag
_atom_type_scat_source
O O 0.0106 0.006 'International Tables Vol C Tables 4.2.6.8 and 6.1.1.4'
Ti Ti 0.2776 0.4457 'International Tables Vol C Tables 4.2.6.8 and 6.1.1.4'
Ta Ta -0.7052 6.5227 'International Tables Vol C Tables 4.2.6.8 and 6.1.1.4'

loop_
_exptl_crystal_face_index_h
_exptl_crystal_face_index_k
_exptl_crystal_face_index_l
_exptl_crystal_face_perp_dist
-23 1 -4 0.0509
23 -1 4 0.0509
21 -3 3 0.0558
13 4 5 0.1094
19 3 5 0.0838
-22 2 -3 0.0574
-13 0 15 0.0239
13 0 -15 0.0239
-17 -3 -5 0.0861
17 3 5 0.0861
3 -1 16 0.0352

loop_
_geom_angle_atom_site_label_1
_geom_angle_atom_site_label_2
_geom_angle_atom_site_label_3
_geom_angle
_geom_angle_site_symmetry_1
_geom_angle_site_symmetry_3
O10 Ta1 O10 180 3_454 3_444
O10 Ta1 O7 90 3_454 5_655
O10 Ta1 O7 90 3_444 5_655
O10 Ta1 O7 90 3_454 1_455
O10 Ta1 O7 90 3_444 1_455
O7 Ta1 O7 180 5_655 1_455
O10 Ta1 O11 90 3_454 5
O10 Ta1 O11 90 3_444 5
O7 Ta1 O11 90.0(3) 5_655 5
O7 Ta1 O11 90.0(3) 1_455 5
O10 Ta1 O11 90 3_454 .
O10 Ta1 O11 90 3_444 .
O7 Ta1 O11 90.0(3) 5_655 .
O7 Ta1 O11 90.0(3) 1_455 .
O11 Ta1 O11 180 5 .
O7 Ta2 O5 91.4(3) 5_655 .
O7 Ta2 O6 104.9(2) 5_655 3_454
O5 Ta2 O6 88.54(17) . 3_454
O7 Ta2 O6 104.9(2) 5_655 3_444
O5 Ta2 O6 88.54(17) . 3_444
O6 Ta2 O6 150.1(4) 3_454 3_444
O7 Ta2 O9 92.1(3) 5_655 5_656
O5 Ta2 O9 176.5(3) . 5_656
O6 Ta2 O9 90.55(18) 3_454 5_656
O6 Ta2 O9 90.55(18) 3_444 5_656
O7 Ta2 O6 177.7(2) 5_655 5_656
O5 Ta2 O6 86.3(3) . 5_656
O6 Ta2 O6 75.1(2) 3_454 5_656
O6 Ta2 O6 75.1(2) 3_444 5_656
O9 Ta2 O6 90.2(3) 5_656 5_656
O7 Ta2 Ti2 144.637(15) 5_655 7
O5 Ta2 Ti2 86.68(16) . 7
O6 Ta2 Ti2 39.8(2) 3_454 7
O6 Ta2 Ti2 110.3(2) 3_444 7
O9 Ta2 Ti2 90.45(17) 5_656 7
O6 Ta2 Ti2 35.277(9) 5_656 7
O7 Ta2 Ta2 144.637(15) 5_655 7
O5 Ta2 Ta2 86.68(16) . 7
O6 Ta2 Ta2 39.8(2) 3_454 7
O6 Ta2 Ta2 110.3(2) 3_444 7
O9 Ta2 Ta2 90.45(17) 5_656 7
O6 Ta2 Ta2 35.277(9) 5_656 7
Ti2 Ta2 Ta2 0 7 7
O7 Ta2 Ti2 144.637(15) 5_655 7_545
O5 Ta2 Ti2 86.68(16) . 7_545
O6 Ta2 Ti2 110.3(2) 3_454 7_545
O6 Ta2 Ti2 39.8(2) 3_444 7_545
O9 Ta2 Ti2 90.45(17) 5_656 7_545
O6 Ta2 Ti2 35.277(10) 5_656 7_545
Ti2 Ta2 Ti2 70.550(18) 7 7_545
Ta2 Ta2 Ti2 70.550(18) 7 7_545
O7 Ta2 Ta2 144.637(15) 5_655 7_545
O5 Ta2 Ta2 86.68(16) . 7_545
O6 Ta2 Ta2 110.3(2) 3_454 7_545
O6 Ta2 Ta2 39.8(2) 3_444 7_545
O9 Ta2 Ta2 90.45(17) 5_656 7_545
O6 Ta2 Ta2 35.277(10) 5_656 7_545
Ti2 Ta2 Ta2 70.550(18) 7 7_545
Ta2 Ta2 Ta2 70.550(18) 7 7_545
Ti2 Ta2 Ta2 0 7_545 7_545
O9 Ta3 O8 103.0(3) 5_655 5_554
O9 Ta3 O3 93.98(17) 5_655 3_454
O8 Ta3 O3 101.55(18) 5_554 3_454
O9 Ta3 O3 93.98(17) 5_655 3_444
O8 Ta3 O3 101.55(19) 5_554 3_444
O3 Ta3 O3 153.1(4) 3_454 3_444
O9 Ta3 O8 177.7(3) 5_655 .
O8 Ta3 O8 79.2(3) 5_554 .
O3 Ta3 O8 85.52(17) 3_454 .
O3 Ta3 O8 85.52(17) 3_444 .
O9 Ta3 O1 103.3(3) 5_655 .
O8 Ta3 O1 153.7(3) 5_554 .
O3 Ta3 O1 76.6(2) 3_454 .
O3 Ta3 O1 76.6(2) 3_444 .
O8 Ta3 O1 74.4(2) . .
O9 Ta3 Ta3 146.7(2) 5_655 5_554
O8 Ta3 Ta3 43.65(19) 5_554 5_554
O3 Ta3 Ta3 93.66(15) 3_454 5_554
O3 Ta3 Ta3 93.66(15) 3_444 5_554
O8 Ta3 Ta3 35.59(17) . 5_554
O1 Ta3 Ta3 110.04(15) . 5_554
O9 Ta3 Ti3 146.7(2) 5_655 5_554
O8 Ta3 Ti3 43.65(19) 5_554 5_554
O3 Ta3 Ti3 93.66(15) 3_454 5_554
O3 Ta3 Ti3 93.66(15) 3_444 5_554
O8 Ta3 Ti3 35.59(17) . 5_554
O1 Ta3 Ti3 110.04(15) . 5_554
Ta3 Ta3 Ti3 0.000(15) 5_554 5_554
O11 Ta4 O4 101.0(3) 5_655 .
O11 Ta4 O2 104.91(15) 5_655 3
O4 Ta4 O2 88.39(19) . 3
O11 Ta4 O2 104.91(15) 5_655 3_545
O4 Ta4 O2 88.39(19) . 3_545
O2 Ta4 O2 150.1(3) 3 3_545
O11 Ta4 O8 95.1(3) 5_655 5_655
O4 Ta4 O8 163.9(2) . 5_655
O2 Ta4 O8 87.5(2) 3 5_655
O2 Ta4 O8 87.5(2) 3_545 5_655
O11 Ta4 O1 169.8(3) 5_655 5_655
O4 Ta4 O1 89.1(2) . 5_655
O2 Ta4 O1 75.11(15) 3 5_655
O2 Ta4 O1 75.11(15) 3_545 5_655
O8 Ta4 O1 74.8(2) 5_655 5_655
O11 Ta4 Ta5 144.835(10) 5_655 3_545
O4 Ta4 Ta5 80.87(14) . 3_545
O2 Ta4 Ta5 110.25(15) 3 3_545
O2 Ta4 Ta5 39.95(15) 3_545 3_545
O8 Ta4 Ta5 85.99(13) 5_655 3_545
O1 Ta4 Ta5 36.46(4) 5_655 3_545
O11 Ta4 Ti5 144.835(10) 5_655 3_545
O4 Ta4 Ti5 80.87(14) . 3_545
O2 Ta4 Ti5 110.25(15) 3 3_545
O2 Ta4 Ti5 39.95(15) 3_545 3_545
O8 Ta4 Ti5 85.99(13) 5_655 3_545
O1 Ta4 Ti5 36.46(4) 5_655 3_545
Ta5 Ta4 Ti5 0.00(2) 3_545 3_545
O11 Ta4 Ta5 144.835(10) 5_655 3
O4 Ta4 Ta5 80.87(14) . 3
O2 Ta4 Ta5 39.95(15) 3 3
O2 Ta4 Ta5 110.25(15) 3_545 3
O8 Ta4 Ta5 85.99(13) 5_655 3
O1 Ta4 Ta5 36.46(4) 5_655 3
Ta5 Ta4 Ta5 70.329(19) 3_545 3
Ti5 Ta4 Ta5 70.329(19) 3_545 3
O11 Ta4 Ti5 144.835(10) 5_655 3
O4 Ta4 Ti5 80.87(14) . 3
O2 Ta4 Ti5 39.95(15) 3 3
O2 Ta4 Ti5 110.25(15) 3_545 3
O8 Ta4 Ti5 85.99(13) 5_655 3
O1 Ta4 Ti5 36.46(4) 5_655 3
Ta5 Ta4 Ti5 70.329(19) 3_545 3
Ti5 Ta4 Ti5 70.329(19) 3_545 3
Ta5 Ta4 Ti5 0.00(3) 3 3
O4 Ta5 O2 94.3(2) 5_655 .
O4 Ta5 O1 102.6(2) 5_655 7_554
O2 Ta5 O1 77.30(16) . 7_554
O4 Ta5 O1 102.6(2) 5_655 7_544
O2 Ta5 O1 77.30(16) . 7_544
O1 Ta5 O1 145.2(3) 7_554 7_544
O4 Ta5 O5 99.8(3) 5_655 .
O2 Ta5 O5 165.9(3) . .
O1 Ta5 O5 99.42(18) 7_554 .
O1 Ta5 O5 99.42(18) 7_544 .
O4 Ta5 O3 172.7(3) 5_655 5_655
O2 Ta5 O3 78.4(2) . 5_655
O1 Ta5 O3 75.93(19) 7_554 5_655
O1 Ta5 O3 75.93(19) 7_544 5_655
O5 Ta5 O3 87.5(3) . 5_655
O4 Ta5 Ti4 92.58(14) 5_655 3_454
O2 Ta5 Ti4 35.180(11) . 3_454
O1 Ta5 Ti4 43.46(17) 7_554 3_454
O1 Ta5 Ti4 111.91(16) 7_544 3_454
O5 Ta5 Ti4 142.80(7) . 3_454
O3 Ta5 Ti4 81.44(12) 5_655 3_454
O4 Ta5 Ta4 92.58(14) 5_655 3_454
O2 Ta5 Ta4 35.180(11) . 3_454
O1 Ta5 Ta4 43.46(17) 7_554 3_454
O1 Ta5 Ta4 111.91(16) 7_544 3_454
O5 Ta5 Ta4 142.80(7) . 3_454
O3 Ta5 Ta4 81.44(12) 5_655 3_454
Ti4 Ta5 Ta4 0.000(12) 3_454 3_454
O4 Ta5 Ti4 92.58(14) 5_655 3_444
O2 Ta5 Ti4 35.180(11) . 3_444
O1 Ta5 Ti4 111.91(16) 7_554 3_444
O1 Ta5 Ti4 43.46(17) 7_544 3_444
O5 Ta5 Ti4 142.80(7) . 3_444
O3 Ta5 Ti4 81.44(12) 5_655 3_444
Ti4 Ta5 Ti4 70.328(19) 3_454 3_444
Ta4 Ta5 Ti4 70.328(19) 3_454 3_444
O4 Ta5 Ta4 92.58(14) 5_655 3_444
O2 Ta5 Ta4 35.180(11) . 3_444
O1 Ta5 Ta4 111.91(16) 7_554 3_444
O1 Ta5 Ta4 43.46(17) 7_544 3_444
O5 Ta5 Ta4 142.80(7) . 3_444
O3 Ta5 Ta4 81.44(12) 5_655 3_444
Ti4 Ta5 Ta4 70.328(19) 3_454 3_444
Ta4 Ta5 Ta4 70.328(19) 3_454 3_444
Ti4 Ta5 Ta4 0.000(13) 3_444 3_444
Ti5 O1 Ta5 0.00(6) 7_554 7_554
Ti5 O1 Ti5 145.2(3) 7_554 7_544
Ta5 O1 Ti5 145.2(3) 7_554 7_544
Ti5 O1 Ta5 145.2(3) 7_554 7_544
Ta5 O1 Ta5 145.2(3) 7_554 7_544
Ti5 O1 Ta5 0.00(6) 7_544 7_544
Ti5 O1 Ta4 100.09(18) 7_554 5_655
Ta5 O1 Ta4 100.09(18) 7_554 5_655
Ti5 O1 Ta4 100.09(18) 7_544 5_655
Ta5 O1 Ta4 100.09(18) 7_544 5_655
Ti5 O1 Ti4 100.09(18) 7_554 5_655
Ta5 O1 Ti4 100.09(18) 7_554 5_655
Ti5 O1 Ti4 100.09(18) 7_544 5_655
Ta5 O1 Ti4 100.09(18) 7_544 5_655
Ta4 O1 Ti4 0.000(16) 5_655 5_655
Ti5 O1 Ta3 101.5(2) 7_554 .
Ta5 O1 Ta3 101.5(2) 7_554 .
Ti5 O1 Ta3 101.5(2) 7_544 .
Ta5 O1 Ta3 101.5(2) 7_544 .
Ta4 O1 Ta3 102.5(2) 5_655 .
Ti4 O1 Ta3 102.5(2) 5_655 .
Ta5 O2 Ti4 104.88(15) . 3_444
Ta5 O2 Ta4 104.88(15) . 3_444
Ti4 O2 Ta4 0.00(3) 3_444 3_444
Ta5 O2 Ti4 104.88(15) . 3_454
Ti4 O2 Ti4 150.1(3) 3_444 3_454
Ta4 O2 Ti4 150.1(3) 3_444 3_454
Ta5 O2 Ta4 104.88(15) . 3_454
Ti4 O2 Ta4 150.1(3) 3_444 3_454
Ta4 O2 Ta4 150.1(3) 3_444 3_454
Ti4 O2 Ta4 0.00(3) 3_454 3_454
Ti3 O3 Ta3 0.00(5) 3_545 3_545
Ti3 O3 Ti3 153.1(4) 3_545 3
Ta3 O3 Ti3 153.1(4) 3_545 3
Ti3 O3 Ta3 153.1(4) 3_545 3
Ta3 O3 Ta3 153.1(4) 3_545 3
Ti3 O3 Ta3 0.00(5) 3 3
Ti3 O3 Ti5 102.85(19) 3_545 5_655
Ta3 O3 Ti5 102.85(19) 3_545 5_655
Ti3 O3 Ti5 102.85(19) 3 5_655
Ta3 O3 Ti5 102.85(19) 3 5_655
Ti3 O3 Ta5 102.85(19) 3_545 5_655
Ta3 O3 Ta5 102.85(19) 3_545 5_655
Ti3 O3 Ta5 102.85(19) 3 5_655
Ta3 O3 Ta5 102.85(19) 3 5_655
Ti5 O3 Ta5 0.00(6) 5_655 5_655
Ti5 O4 Ta5 0.00(7) 5_655 5_655
Ti5 O4 Ta4 172.0(3) 5_655 .
Ta5 O4 Ta4 172.0(3) 5_655 .
Ta2 O5 Ta5 169.3(4) . .
Ti2 O6 Ta2 0.00(4) 3_545 3_545
Ti2 O6 Ti2 150.1(4) 3_545 3
Ta2 O6 Ti2 150.1(4) 3_545 3
Ti2 O6 Ta2 150.1(4) 3_545 3
Ta2 O6 Ta2 150.1(4) 3_545 3
Ti2 O6 Ta2 0.00(4) 3 3
Ti2 O6 Ti2 105.0(2) 3_545 5_656
Ta2 O6 Ti2 105.0(2) 3_545 5_656
Ti2 O6 Ti2 104.9(2) 3 5_656
Ta2 O6 Ti2 104.9(2) 3 5_656
Ti2 O6 Ta2 105.0(2) 3_545 5_656
Ta2 O6 Ta2 105.0(2) 3_545 5_656
Ti2 O6 Ta2 104.9(2) 3 5_656
Ta2 O6 Ta2 104.9(2) 3 5_656
Ti2 O6 Ta2 0.000(19) 5_656 5_656
Ti2 O7 Ta2 0.00(3) 5_655 5_655
Ti2 O7 Ta1 170.8(3) 5_655 1_655
Ta2 O7 Ta1 170.8(3) 5_655 1_655
Ti2 O7 Ti1 170.8(3) 5_655 1_655
Ta2 O7 Ti1 170.8(3) 5_655 1_655
Ta1 O7 Ti1 0 1_655 1_655
Ti3 O8 Ta3 0.00(3) 5_554 5_554
Ti3 O8 Ti4 150.9(3) 5_554 5_655
Ta3 O8 Ti4 150.9(3) 5_554 5_655
Ti3 O8 Ta4 150.9(3) 5_554 5_655
Ta3 O8 Ta4 150.9(3) 5_554 5_655
Ti4 O8 Ta4 0.000(17) 5_655 5_655
Ti3 O8 Ta3 100.8(3) 5_554 .
Ta3 O8 Ta3 100.8(3) 5_554 .
Ti4 O8 Ta3 108.3(3) 5_655 .
Ta4 O8 Ta3 108.3(3) 5_655 .
Ti3 O9 Ta3 0.000(15) 5_655 5_655
Ti3 O9 Ta2 174.7(4) 5_655 5_656
Ta3 O9 Ta2 174.7(4) 5_655 5_656
Ti3 O9 Ti2 174.7(4) 5_655 5_656
Ta3 O9 Ti2 174.7(4) 5_655 5_656
Ta2 O9 Ti2 0.000(18) 5_656 5_656
Ti1 O10 Ta1 179.9980(10) 3 3_545
Ti1 O10 Ta1 0 3 3
Ta1 O10 Ta1 179.9980(10) 3_545 3
Ti1 O10 Ti1 179.9980(10) 3 3_545
Ta1 O10 Ti1 0 3_545 3_545
Ta1 O10 Ti1 179.9980(10) 3 3_545
Ti4 O11 Ta4 0.00(2) 5_655 5_655
Ti4 O11 Ta1 167.2(4) 5_655 .
Ta4 O11 Ta1 167.2(4) 5_655 .

loop_
_geom_bond_atom_site_label_1
_geom_bond_atom_site_label_2
_geom_bond_distance
_geom_bond_site_symmetry_2
Ta1 O10 1.90060(15) 3_454
Ta1 O10 1.90060(15) 3_444
Ta1 O7 1.953(6) 5_655
Ta1 O7 1.953(6) 1_455
Ta1 O11 2.021(6) 5
Ta1 O11 2.022(6) .
Ta2 O7 1.806(6) 5_655
Ta2 O5 1.963(6) .
Ta2 O6 1.9673(19) 3_454
Ta2 O6 1.9673(18) 3_444
Ta2 O9 1.970(6) 5_656
Ta2 O6 2.179(7) 5_656
Ta2 Ti2 3.2911(7) 7
Ta2 Ta2 3.2911(7) 7
Ta2 Ti2 3.2911(7) 7_545
Ta2 Ta2 3.2911(7) 7_545
Ta3 O9 1.807(6) 5_655
Ta3 O8 1.882(6) 5_554
Ta3 O3 1.9540(16) 3_454
Ta3 O3 1.9540(16) 3_444
Ta3 O8 2.232(6) .
Ta3 O1 2.186(7) .
Ta3 Ta3 3.1767(9) 5_554
Ta3 Ti3 3.1767(9) 5_554
Ta4 O11 1.800(6) 5_655
Ta4 O4 1.907(7) .
Ta4 O2 1.9673(14) 3
Ta4 O2 1.9673(14) 3_545
Ta4 O8 2.088(7) 5_655
Ta4 O1 2.305(6) 5_655
Ta4 Ta5 3.3001(8) 3_545
Ta4 Ti5 3.3001(8) 3_545
Ta4 Ta5 3.3001(8) 3
Ta4 Ti5 3.3001(8) 3
Ta5 O4 1.819(7) 5_655
Ta5 O2 2.192(5) .
Ta5 O1 1.9919(18) 7_554
Ta5 O1 1.9919(18) 7_544
Ta5 O5 1.769(6) .
Ta5 O3 2.183(7) 5_655
Ta5 Ti4 3.3001(8) 3_454
Ta5 Ta4 3.3001(8) 3_454
Ta5 Ti4 3.3001(8) 3_444
Ta5 Ta4 3.3001(8) 3_444
O1 Ti5 1.9919(18) 7_554
O1 Ta5 1.9919(18) 7_554
O1 Ti5 1.9919(18) 7_544
O1 Ta5 1.9919(18) 7_544
O1 Ta4 2.305(6) 5_655
O1 Ti4 2.305(6) 5_655
O2 Ti4 1.9673(14) 3_444
O2 Ta4 1.9673(14) 3_444
O2 Ti4 1.9673(14) 3_454
O2 Ta4 1.9673(14) 3_454
O3 Ti3 1.9540(16) 3_545
O3 Ta3 1.9540(16) 3_545
O3 Ti3 1.9540(16) 3
O3 Ta3 1.9540(16) 3
O3 Ti5 2.183(7) 5_655
O3 Ta5 2.183(7) 5_655
O4 Ti5 1.819(7) 5_655
O4 Ta5 1.819(7) 5_655
O6 Ti2 1.9673(19) 3_545
O6 Ta2 1.9673(19) 3_545
O6 Ti2 1.9673(19) 3
O6 Ta2 1.9673(19) 3
O6 Ti2 2.179(7) 5_656
O6 Ta2 2.179(7) 5_656
O7 Ti2 1.806(6) 5_655
O7 Ta2 1.806(6) 5_655
O7 Ta1 1.953(6) 1_655
O7 Ti1 1.953(6) 1_655
O8 Ti3 1.882(6) 5_554
O8 Ta3 1.882(6) 5_554
O8 Ti4 2.088(7) 5_655
O8 Ta4 2.088(7) 5_655
O9 Ti3 1.807(6) 5_655
O9 Ta3 1.807(6) 5_655
O9 Ta2 1.970(6) 5_656
O9 Ti2 1.970(6) 5_656
O10 Ti1 1.90060(15) 3
O10 Ta1 1.90060(15) 3_545
O10 Ta1 1.90060(15) 3
O10 Ti1 1.90060(15) 3_545
O11 Ti4 1.800(6) 5_655
O11 Ta4 1.800(6) 5_655
